data_2006673
loop_
_publ_author_name
'Th\"one, Carsten'
'Jones, Peter G.'
'Laube, J\"org'

_publ_section_title
;Organometallic Selenolates. VII.
 (Benzylselenolato-<i>Se</i>)tricarbonyl(\h^5^-cyclopentadienyl)molybdenum(II)
 and
 Bis[1,2(\h^5^)-cyclopentadienyl]-di-\m-ethylselenolato-di-\m-selenido-dimolybdenum(IV)(<i>Mo</i>---<i>Mo</i>)
;
_journal_issue 11
_journal_name_full 'Acta Crystallographica Section C'
_journal_page_first 1539
_journal_page_last 1542
_journal_paper_doi 10.1107/S0108270197007592
_journal_volume 53
_journal_year 1997
_chemical_formula_iupac '[Mo(CO)~3~(C~5~H~5~)(C~7~H~7~Se)]'
_chemical_formula_sum 'C15 H12 Mo O3 Se'
_chemical_formula_weight 415.15
_chemical_name_systematic
;
 Benzylselenolato(\h^5^-cyclopentadienyl)(tricarbonyl)molybdenum(II)
;
_space_group_IT_number 14
_symmetry_cell_setting monoclinic
_symmetry_space_group_name_Hall '-P 2ybc'
_symmetry_space_group_name_H-M 'P 1 21/c 1'
_audit_creation_method SHELXL
_cell_angle_alpha 90.00
_cell_angle_beta 95.819(8)
_cell_angle_gamma 90.00
_cell_formula_units_Z 4
_cell_length_a 9.8918(10)
_cell_length_b 11.6789(12)
_cell_length_c 12.6536(12)
_cell_measurement_reflns_used 62
_cell_measurement_temperature 173(2)
_cell_measurement_theta_max 12.5
_cell_measurement_theta_min 5.5
_cell_volume 1454.3(3)
_computing_cell_refinement XSCANS
_computing_data_collection 'XSCANS (Siemens, 1994b)'
_computing_data_reduction XSCANS
_computing_molecular_graphics 'XP (Siemens, 1994a)'
_computing_publication_material SHELXL93
_computing_structure_refinement 'SHELXL93 (Sheldrick, 1993)'
_computing_structure_solution 'SHELXS86 (Sheldrick, 1990)'
_diffrn_ambient_temperature 173(2)
_diffrn_measurement_device 'Siemens P4'
_diffrn_measurement_method \w-scans
_diffrn_radiation_monochromator graphite
_diffrn_radiation_source 'fine-focus sealed tube'
_diffrn_radiation_type MoK\a
_diffrn_radiation_wavelength 0.71073
_diffrn_reflns_av_R_equivalents 0.0213
_diffrn_reflns_av_sigmaI/netI 0.0290
_diffrn_reflns_limit_h_max 11
_diffrn_reflns_limit_h_min 0
_diffrn_reflns_limit_k_max 5
_diffrn_reflns_limit_k_min -13
_diffrn_reflns_limit_l_max 14
_diffrn_reflns_limit_l_min -14
_diffrn_reflns_number 3851
_diffrn_reflns_theta_max 24.99
_diffrn_reflns_theta_min 3.04
_diffrn_standards_decay_% 2
_diffrn_standards_interval_count 247
_diffrn_standards_number 3
_exptl_absorpt_coefficient_mu 3.407
_exptl_absorpt_correction_T_max 0.47
_exptl_absorpt_correction_T_min 0.31
_exptl_absorpt_correction_type '\y scans (XEMP in XSCANS; Siemens, 1994b)'
_exptl_crystal_colour red
_exptl_crystal_density_diffrn 1.896
_exptl_crystal_density_meas ?
_exptl_crystal_description tablet
_exptl_crystal_F_000 808
_exptl_crystal_size_max 0.40
_exptl_crystal_size_mid 0.36
_exptl_crystal_size_min 0.22
_refine_diff_density_max 0.265
_refine_diff_density_min -0.325
_refine_ls_extinction_coef 0.0019(2)
_refine_ls_extinction_method SHELXL
_refine_ls_goodness_of_fit_all 0.976
_refine_ls_goodness_of_fit_obs 1.036
_refine_ls_hydrogen_treatment constr
_refine_ls_matrix_type full
_refine_ls_number_parameters 182
_refine_ls_number_reflns 2553
_refine_ls_number_restraints 0
_refine_ls_restrained_S_all 0.976
_refine_ls_restrained_S_obs 1.036
_refine_ls_R_factor_all 0.0261
_refine_ls_R_factor_obs .0190
_refine_ls_shift/esd_max -0.001
_refine_ls_shift/esd_mean 0.000
_refine_ls_structure_factor_coef Fsqd
_refine_ls_weighting_details 'w = 1/[\s^2^(Fo^2^)+(0.0205P)^2^] where P=(Fo^2^+2Fc^2^)/3'
_refine_ls_weighting_scheme calc
_refine_ls_wR_factor_all 0.0415
_refine_ls_wR_factor_obs .0404
_reflns_number_observed 2177
_reflns_number_total 2553
_reflns_observed_criterion >2sigma(I)
_cod_data_source_file fg1338.cif
_cod_data_source_block 1
_cod_depositor_comments
;
The following automatic conversions were performed:
'_geom_bond_publ_flag' value 'Y' changed to 'y' according to
'/home/saulius/struct/CIF-dictionaries/cif_core.dic' dictionary named
'cif_core.dic' version 2.4.1 from 2010-06-29.

Automatic conversion script
Id: cif_fix_enum 1527 2010-12-29 10:47:43Z saulius 

The following automatic conversions were performed:

'_exptl_crystal_density_meas' value 'not measured' was changed to '?'
- the value is perceived as not measured.

Automatic conversion script
Id: cif_fix_values 3008 2015-01-20 13:52:24Z robertas 

The following automatic conversions were performed:

'_refine_ls_weighting_scheme' value 'calc w =
1/[\s^2^(Fo^2^)+(0.0205P)^2^] where P=(Fo^2^+2Fc^2^)/3' was changed
to 'calc'. New tag '_refine_ls_weighting_details' was created. The
value of the new tag was set to 'w = 1/[\s^2^(Fo^2^)+(0.0205P)^2^]
where P=(Fo^2^+2Fc^2^)/3'.

Automatic conversion script
Id: cif_fix_values 3143 2015-03-26 13:38:13Z robertas 
;
_cod_original_sg_symbol_H-M 'P 21/c'
_cod_database_code 2006673

loop_
_symmetry_equiv_pos_as_xyz
'x, y, z'
'-x, y+1/2, -z+1/2'
'-x, -y, -z'
'x, -y-1/2, z-1/2'

loop_
_atom_site_aniso_label
_atom_site_aniso_U_11
_atom_site_aniso_U_22
_atom_site_aniso_U_33
_atom_site_aniso_U_12
_atom_site_aniso_U_13
_atom_site_aniso_U_23
Mo .02104(12) .02530(12) .01933(11) -.00135(9) .00228(8) .00061(9)
C11 .0248(14) .057(2) .0292(14) -.0020(14) -.0013(11) .0181(14)
C12 .0373(15) .0362(16) .0312(14) .0078(13) .0072(12) .0139(13)
C13 .0288(14) .0382(16) .0257(13) -.0069(12) .0038(11) .0080(12)
C14 .0342(15) .0388(17) .0196(12) .0008(13) .0042(11) -.0004(12)
C15 .0457(17) .0460(18) .0160(12) -.0141(15) -.0040(11) .0012(12)
C1 .0385(15) .0392(16) .0258(13) -.0069(14) .0034(12) .0015(13)
O1 .0705(15) .0508(14) .0463(12) -.0253(12) .0037(11) -.0136(11)
C2 .0260(14) .0358(16) .0284(13) -.0058(13) .0062(11) -.0012(12)
O2 .0242(10) .0584(14) .0519(12) .0053(10) -.0005(9) .0081(11)
C3 .0336(14) .0289(15) .0292(14) -.0013(12) .0030(12) -.0034(12)
O3 .0476(12) .0571(14) .0386(11) -.0034(11) .0204(10) -.0129(10)
Se .02296(14) .02735(15) .03798(16) .00116(11) .00280(11) .00772(12)
C4 .0260(14) .0333(15) .0327(14) -.0050(12) .0071(11) .0083(12)
C111 .0205(12) .0311(14) .0309(14) -.0067(11) .0052(11) .0074(12)
C112 .0245(13) .0358(16) .0348(14) -.0049(12) .0093(11) .0011(13)
C113 .0300(15) .0422(18) .0539(19) .0061(13) .0130(13) .0167(15)
C114 .0232(14) .074(2) .0435(18) -.0015(16) -.0021(12) .0249(17)
C115 .0326(16) .069(2) .0284(14) -.0132(16) -.0016(13) .0007(15)
C116 .0271(14) .0379(16) .0404(16) -.0069(13) .0076(12) -.0024(13)

loop_
_atom_site_label
_atom_site_fract_x
_atom_site_fract_y
_atom_site_fract_z
_atom_site_U_iso_or_equiv
_atom_site_thermal_displace_type
_atom_site_calc_flag
_atom_site_refinement_flags
_atom_site_occupancy
_atom_site_disorder_group
_atom_site_type_symbol
Mo .14977(2) .063565(18) .218861(16) .02188(7) Uani d . 1 . Mo
C11 .3185(3) .0299(3) .3596(2) .0372(7) Uani d . 1 . C
H11 .4121 .0315 .3488 .045 Uiso calc R 1 . H
C12 .2324(3) -.0660(2) .3469(2) .0347(6) Uani d . 1 . C
H12 .2572 -.1407 .3262 .042 Uiso calc R 1 . H
C13 .1008(3) -.0303(2) .37075(19) .0309(6) Uani d . 1 . C
H13 .0221 -.0772 .3683 .037 Uiso calc R 1 . H
C14 .1079(3) .0863(2) .39848(19) .0308(6) Uani d . 1 . C
H14 .0353 .1320 .4186 .037 Uiso calc R 1 . H
C15 .2417(3) .1230(3) .39112(18) .0364(7) Uani d . 1 . C
H15 .2750 .1984 .4051 .044 Uiso calc R 1 . H
C1 .0535(3) -.0668(2) .1426(2) .0345(6) Uani d . 1 . C
O1 -.0032(2) -.14087(18) .09944(16) .0560(6) Uani d . 1 . O
C2 -.0196(3) .1372(2) .15151(19) .0298(6) Uani d . 1 . C
O2 -.11765(18) .17814(17) .11379(15) .0451(5) Uani d . 1 . O
C3 .2565(3) .0438(2) .0945(2) .0306(6) Uani d . 1 . C
O3 .3170(2) .03021(17) .02352(15) .0467(5) Uani d . 1 . O
Se .21634(3) .27366(2) .17029(2) .02945(9) Uani d . 1 . Se
C4 .4073(2) .2772(2) .1360(2) .0304(6) Uani d . 1 . C
H4A .4133 .2341 .0693 .036 Uiso calc R 1 . H
H4B .4323 .3576 .1227 .036 Uiso calc R 1 . H
C111 .5090(2) .2287(2) .21985(19) .0273(6) Uani d . 1 . C
C112 .5817(2) .1306(2) .1996(2) .0313(6) Uani d . 1 . C
H112 .5658 .0945 .1322 .038 Uiso calc R 1 . H
C113 .6765(3) .0846(2) .2756(2) .0414(7) Uani d . 1 . C
H113 .7253 .0176 .2603 .050 Uiso calc R 1 . H
C114 .7000(3) .1361(3) .3733(2) .0471(8) Uani d . 1 . C
H114 .7645 .1043 .4260 .057 Uiso calc R 1 . H
C115 .6294(3) .2346(3) .3950(2) .0438(8) Uani d . 1 . C
H115 .6465 .2710 .4621 .053 Uiso calc R 1 . H
C116 .5345(3) .2797(2) .3189(2) .0349(6) Uani d . 1 . C
H116 .4859 .3466 .3346 .042 Uiso calc R 1 . H

loop_
_atom_type_symbol
_atom_type_description
_atom_type_scat_dispersion_real
_atom_type_scat_dispersion_imag
_atom_type_scat_source
C C 0.0033 0.0016 'International Tables Vol C Tables 4.2.6.8 and 6.1.1.4'
H H 0.0000 0.0000 'International Tables Vol C Tables 4.2.6.8 and 6.1.1.4'
O O 0.0106 0.0060 'International Tables Vol C Tables 4.2.6.8 and 6.1.1.4'
Se Se -0.0929 2.2259 'International Tables Vol C Tables 4.2.6.8 and 6.1.1.4'
Mo Mo -1.6832 0.6857 'International Tables Vol C Tables 4.2.6.8 and 6.1.1.4'

loop_
_geom_angle_atom_site_label_1
_geom_angle_atom_site_label_2
_geom_angle_atom_site_label_3
_geom_angle
_geom_angle_publ_flag
C1 Mo C3 78.18(10) y
C1 Mo C2 77.49(11) y
C3 Mo C2 101.63(10) y
C1 Mo C12 87.49(10) ?
C3 Mo C12 107.45(10) ?
C2 Mo C12 143.65(10) ?
C1 Mo C13 84.82(10) ?
C3 Mo C13 140.80(10) ?
C2 Mo C13 108.81(9) ?
C12 Mo C13 36.08(9) ?
C1 Mo C11 120.49(10) ?
C3 Mo C11 100.76(10) ?
C2 Mo C11 153.86(10) ?
C12 Mo C11 35.18(9) ?
C13 Mo C11 58.75(9) ?
C1 Mo C14 115.42(10) ?
C3 Mo C14 158.22(10) ?
C2 Mo C14 98.09(9) ?
C12 Mo C14 58.86(9) ?
C13 Mo C14 35.00(9) ?
C11 Mo C14 58.00(9) ?
C1 Mo C15 141.84(10) ?
C3 Mo C15 124.93(10) ?
C2 Mo C15 119.46(10) ?
C12 Mo C15 58.16(10) ?
C13 Mo C15 57.87(9) ?
C11 Mo C15 34.64(9) ?
C14 Mo C15 34.40(8) ?
C1 Mo Se 135.96(7) y
C3 Mo Se 76.02(7) y
C2 Mo Se 73.59(7) y
C12 Mo Se 134.23(7) ?
C13 Mo Se 135.81(7) ?
C11 Mo Se 99.09(7) ?
C14 Mo Se 101.07(6) ?
C15 Mo Se 81.96(7) ?
C12 C11 C15 108.1(2) ?
C12 C11 Mo 70.78(14) ?
C15 C11 Mo 73.91(14) ?
C11 C12 C13 107.3(2) ?
C11 C12 Mo 74.04(14) ?
C13 C12 Mo 72.00(14) ?
C14 C13 C12 108.2(2) ?
C14 C13 Mo 74.83(14) ?
C12 C13 Mo 71.92(14) ?
C15 C14 C13 107.6(2) ?
C15 C14 Mo 73.29(14) ?
C13 C14 Mo 70.17(14) ?
C14 C15 C11 108.8(2) ?
C14 C15 Mo 72.31(14) ?
C11 C15 Mo 71.45(14) ?
O1 C1 Mo 179.0(2) y
O2 C2 Mo 178.9(2) y
O3 C3 Mo 178.6(2) y
C4 Se Mo 109.74(8) y
C111 C4 Se 115.09(17) y
C116 C111 C112 118.0(2) ?
C116 C111 C4 121.7(2) ?
C112 C111 C4 120.3(2) ?
C113 C112 C111 121.3(3) ?
C114 C113 C112 119.8(3) ?
C113 C114 C115 119.9(3) ?
C116 C115 C114 119.9(3) ?
C115 C116 C111 121.1(3) ?

loop_
_geom_bond_atom_site_label_1
_geom_bond_atom_site_label_2
_geom_bond_site_symmetry_2
_geom_bond_distance
_geom_bond_publ_flag
Mo C1 . 1.992(3) y
Mo C3 . 1.995(3) y
Mo C2 . 1.996(3) y
Mo cp(centre) . 2.014 y
Mo C12 . 2.305(3) ?
Mo C13 . 2.306(2) ?
Mo C11 . 2.347(2) ?
Mo C14 . 2.366(2) ?
Mo C15 . 2.379(2) ?
Mo Se . 2.6294(4) y
C11 C12 . 1.407(4) ?
C11 C15 . 1.407(4) ?
C12 C13 . 1.428(4) ?
C13 C14 . 1.406(4) ?
C14 C15 . 1.403(4) ?
C1 O1 . 1.140(3) y
C2 O2 . 1.141(3) y
C3 O3 . 1.140(3) y
Se C4 . 1.981(2) y
C4 C111 . 1.498(3) y
C111 C116 . 1.387(4) ?
C111 C112 . 1.390(4) ?
C112 C113 . 1.383(4) ?
C113 C114 . 1.374(4) ?
C114 C115 . 1.388(4) ?
C115 C116 . 1.379(4) ?

loop_
_geom_torsion_atom_site_label_1
_geom_torsion_atom_site_label_2
_geom_torsion_atom_site_label_3
_geom_torsion_atom_site_label_4
_geom_torsion
C1 Mo C11 C12 -22.6(2)
C3 Mo C11 C12 -105.09(17)
C2 Mo C11 C12 106.4(3)
C13 Mo C11 C12 38.75(15)
C14 Mo C11 C12 80.11(17)
C15 Mo C11 C12 116.3(2)
Se Mo C11 C12 177.54(15)
C1 Mo C11 C15 -138.85(16)
C3 Mo C11 C15 138.63(16)
C2 Mo C11 C15 -9.9(3)
C12 Mo C11 C15 -116.3(2)
C13 Mo C11 C15 -77.52(17)
C14 Mo C11 C15 -36.17(15)
Se Mo C11 C15 61.27(15)
C15 C11 C12 C13 0.2(3)
Mo C11 C12 C13 -64.81(17)
C15 C11 C12 Mo 65.00(17)
C1 Mo C12 C11 160.67(18)
C3 Mo C12 C11 83.89(18)
C2 Mo C12 C11 -134.51(19)
C13 Mo C12 C11 -114.7(2)
C14 Mo C12 C11 -77.44(18)
C15 Mo C12 C11 -36.87(16)
Se Mo C12 C11 -3.4(2)
C1 Mo C12 C13 -84.64(17)
C3 Mo C12 C13 -161.42(15)
C2 Mo C12 C13 -19.8(3)
C11 Mo C12 C13 114.7(2)
C14 Mo C12 C13 37.26(14)
C15 Mo C12 C13 77.83(17)
Se Mo C12 C13 111.30(14)
C11 C12 C13 C14 -0.4(3)
Mo C12 C13 C14 -66.60(17)
C11 C12 C13 Mo 66.18(17)
C1 Mo C13 C14 -151.74(17)
C3 Mo C13 C14 144.15(17)
C2 Mo C13 C14 -76.86(17)
C12 Mo C13 C14 115.4(2)
C11 Mo C13 C14 77.64(17)
C15 Mo C13 C14 36.70(15)
Se Mo C13 C14 8.68(19)
C1 Mo C13 C12 92.86(17)
C3 Mo C13 C12 28.8(2)
C2 Mo C13 C12 167.75(16)
C11 Mo C13 C12 -37.76(16)
C14 Mo C13 C12 -115.4(2)
C15 Mo C13 C12 -78.70(17)
Se Mo C13 C12 -106.71(16)
C12 C13 C14 C15 0.5(3)
Mo C13 C14 C15 -64.20(17)
C12 C13 C14 Mo 64.68(17)
C1 Mo C14 C15 147.86(17)
C3 Mo C14 C15 22.5(3)
C2 Mo C14 C15 -132.21(17)
C12 Mo C14 C15 77.96(17)
C13 Mo C14 C15 116.4(2)
C11 Mo C14 C15 36.42(16)
Se Mo C14 C15 -57.45(16)
C1 Mo C14 C13 31.47(19)
C3 Mo C14 C13 -93.9(3)
C2 Mo C14 C13 111.40(16)
C12 Mo C14 C13 -38.43(15)
C11 Mo C14 C13 -79.97(17)
C15 Mo C14 C13 -116.4(2)
Se Mo C14 C13 -173.84(14)
C13 C14 C15 C11 -0.4(3)
Mo C14 C15 C11 -62.53(17)
C13 C14 C15 Mo 62.16(17)
C12 C11 C15 C14 0.1(3)
Mo C11 C15 C14 63.07(17)
C12 C11 C15 Mo -62.96(17)
C1 Mo C15 C14 -51.0(2)
C3 Mo C15 C14 -170.01(16)
C2 Mo C15 C14 57.38(19)
C12 Mo C15 C14 -80.19(17)
C13 Mo C15 C14 -37.36(15)
C11 Mo C15 C14 -117.6(2)
Se Mo C15 C14 123.34(16)
C1 Mo C15 C11 66.6(2)
C3 Mo C15 C11 -52.37(19)
C2 Mo C15 C11 175.03(15)
C12 Mo C15 C11 37.45(15)
C13 Mo C15 C11 80.29(17)
C14 Mo C15 C11 117.6(2)
Se Mo C15 C11 -119.02(15)
C3 Mo C1 O1 -145.(15)
C2 Mo C1 O1 -40.(15)
C12 Mo C1 O1 107.(15)
C13 Mo C1 O1 71.(15)
C11 Mo C1 O1 120.(15)
C14 Mo C1 O1 54.(15)
C15 Mo C1 O1 83.(15)
Se Mo C1 O1 -89.(15)
C1 Mo C2 O2 57.(13)
C3 Mo C2 O2 132.(13)
C12 Mo C2 O2 -11.(13)
C13 Mo C2 O2 -23.(13)
C11 Mo C2 O2 -79.(13)
C14 Mo C2 O2 -57.(13)
C15 Mo C2 O2 -86.(13)
Se Mo C2 O2 -156.(13)
C1 Mo C3 O3 -34.(9)
C2 Mo C3 O3 -108.(9)
C12 Mo C3 O3 50.(9)
C13 Mo C3 O3 32.(9)
C11 Mo C3 O3 85.(9)
C14 Mo C3 O3 97.(9)
C15 Mo C3 O3 113.(9)
Se Mo C3 O3 -18.E1(10)
C1 Mo Se C4 -97.61(14)
C3 Mo Se C4 -41.75(11)
C2 Mo Se C4 -148.60(11)
C12 Mo Se C4 59.14(12)
C13 Mo Se C4 111.07(12)
C11 Mo Se C4 57.16(11)
C14 Mo Se C4 116.13(10)
C15 Mo Se C4 87.38(10)
Mo Se C4 C111 -54.5(2)
Se C4 C111 C116 -65.3(3)
Se C4 C111 C112 115.1(2)
C116 C111 C112 C113 0.1(4)
C4 C111 C112 C113 179.7(2)
C111 C112 C113 C114 0.1(4)
C112 C113 C114 C115 -0.6(4)
C113 C114 C115 C116 0.9(4)
C114 C115 C116 C111 -0.7(4)
C112 C111 C116 C115 0.2(4)
C4 C111 C116 C115 -179.4(2)
